data_4106730
loop_
_publ_author_name
'Changliang Ren'
'Victor Maurizot'
'Huaiqing Zhao'
'Jie Shen'
'Feng Zhou'
'Wei Qiang Ong'
'Zhiyun Du'
'Kun Zhang'
'Haibin Su'
'Huaqiang Zeng'

_publ_section_title
;
 Five-Fold-Symmetric Macrocyclic Aromatic Pentamers: High-Affinity Cation
 Recognition, Ion-Pair-Induced Columnar Stacking, and Nanofibrillation
;
_journal_name_full 'Journal of the American Chemical Society'
_journal_page_first 13930
_journal_page_last 13933
_journal_paper_doi 10.1021/ja206457b
_journal_volume 133
_journal_year 2011
_chemical_formula_sum 'C31 H28 F3 N4 O7 S'
_chemical_formula_weight 657.63
_chemical_name_systematic
; 
 ? 
;
_space_group_IT_number 4
_symmetry_cell_setting monoclinic
_symmetry_space_group_name_Hall 'P 2yb'
_symmetry_space_group_name_H-M 'P 1 21 1'
_atom_sites_solution_hydrogens geom
_atom_sites_solution_primary direct
_atom_sites_solution_secondary difmap
_audit_creation_method SHELXL-97
_cell_angle_alpha 90.00
_cell_angle_beta 90.00
_cell_angle_gamma 90.00
_cell_formula_units_Z 2
_cell_length_a 4.742
_cell_length_b 25.691
_cell_length_c 12.212
_cell_measurement_temperature 173(2)
_cell_volume 1487.748
_computing_structure_refinement 'SHELXL-97 (Sheldrick, 1997)'
_computing_structure_solution 'SHELXS-97 (Sheldrick, 1990)'
_diffrn_ambient_temperature 173(2)
_diffrn_measured_fraction_theta_full 0.983
_diffrn_measured_fraction_theta_max 0.983
_diffrn_radiation_monochromator graphite
_diffrn_radiation_source 'fine-focus sealed tube'
_diffrn_radiation_type MoK\a
_diffrn_radiation_wavelength 0.71073
_diffrn_reflns_av_R_equivalents 0.1025
_diffrn_reflns_av_sigmaI/netI 0.1020
_diffrn_reflns_limit_h_max 6
_diffrn_reflns_limit_h_min -6
_diffrn_reflns_limit_k_max 34
_diffrn_reflns_limit_k_min -34
_diffrn_reflns_limit_l_max 16
_diffrn_reflns_limit_l_min -16
_diffrn_reflns_number 20916
_diffrn_reflns_theta_full 28.53
_diffrn_reflns_theta_max 28.53
_diffrn_reflns_theta_min 1.59
_exptl_absorpt_coefficient_mu 0.184
_exptl_absorpt_correction_T_max 0.9819
_exptl_absorpt_correction_T_min 0.9819
_exptl_absorpt_correction_type none
_exptl_crystal_density_diffrn 1.468
_exptl_crystal_F_000 682
_exptl_crystal_size_max 0.10
_exptl_crystal_size_mid 0.10
_exptl_crystal_size_min 0.10
_refine_diff_density_max 0.671
_refine_diff_density_min -0.739
_refine_diff_density_rms 0.121
_refine_ls_abs_structure_details 'Flack H D (1983), Acta Cryst. A39, 876-881'
_refine_ls_abs_structure_Flack 0.04(14)
_refine_ls_extinction_coef 0.000
_refine_ls_extinction_expression Fc^*^=kFc[1+0.001xFc^2^\l^3^/sin(2\q)]^-1/4^
_refine_ls_extinction_method SHELXL
_refine_ls_goodness_of_fit_ref 1.213
_refine_ls_hydrogen_treatment constr
_refine_ls_matrix_type full
_refine_ls_number_parameters 392
_refine_ls_number_reflns 7461
_refine_ls_number_restraints 1
_refine_ls_restrained_S_all 1.213
_refine_ls_R_factor_all 0.0948
_refine_ls_R_factor_gt 0.0889
_refine_ls_shift/su_max 0.038
_refine_ls_shift/su_mean 0.021
_refine_ls_structure_factor_coef Fsqd
_refine_ls_weighting_details 'calc w=1/[\s^2^(Fo^2^)+(0.0836P)^2^+0.0000P] where P=(Fo^2^+2Fc^2^)/3'
_refine_ls_weighting_scheme calc
_refine_ls_wR_factor_gt 0.1810
_refine_ls_wR_factor_ref 0.1970
_reflns_number_gt 6724
_reflns_number_total 7461
_reflns_threshold_expression >2sigma(I)
_cod_data_source_file ja206457b_si_002.cif
_cod_data_source_block copy
_cod_original_cell_volume 1487.7
_cod_database_code 4106730

loop_
_symmetry_equiv_pos_as_xyz
'x, y, z'
'-x, y+1/2, -z'

loop_
_atom_site_label
_atom_site_type_symbol
_atom_site_fract_x
_atom_site_fract_y
_atom_site_fract_z
_atom_site_U_iso_or_equiv
_atom_site_adp_type
_atom_site_occupancy
_atom_site_symmetry_multiplicity
_atom_site_calc_flag
_atom_site_refinement_flags
S1 S 0.0628(3) 0.13498(5) 0.38709(10) 0.0172(3) Uani 1 1 d .
F1 F 0.7267(7) 0.53316(12) 0.4425(2) 0.0271(7) Uani 1 1 d .
O4 O -0.1607(7) 0.68657(12) -0.0429(3) 0.0136(7) Uani 1 1 d .
F3 F 0.7522(8) 0.45343(12) 0.3909(3) 0.0317(8) Uani 1 1 d .
O5 O -0.2988(7) 0.70976(13) 0.3484(3) 0.0140(7) Uani 1 1 d .
O3 O 0.1659(6) 0.61494(12) 0.2452(2) 0.0125(7) Uani 1 1 d .
O6 O -0.9279(8) 0.82553(13) 0.4059(3) 0.0179(8) Uani 1 1 d .
F2 F 1.1235(7) 0.50020(15) 0.3958(3) 0.0357(9) Uani 1 1 d .
O2 O 0.9425(7) 0.49681(13) 0.1819(3) 0.0151(7) Uani 1 1 d .
O7 O -0.6241(8) 0.77207(13) 0.4905(3) 0.0196(8) Uani 1 1 d .
N3 N -0.1813(8) 0.68442(14) 0.1428(3) 0.0089(7) Uani 1 1 d .
H3 H -0.1097 0.6693 0.2012 0.011 Uiso 1 1 calc R
N1 N 0.5796(8) 0.54848(15) 0.2365(3) 0.0108(8) Uani 1 1 d .
H1 H 0.4888 0.5585 0.2957 0.013 Uiso 1 1 calc R
N4 N -0.7437(8) 0.78165(14) 0.1039(3) 0.0097(4) Uani 1 1 d .
N2 N 0.4732(8) 0.57992(14) -0.0550(3) 0.0097(4) Uani 1 1 d .
O1 O -0.1274(9) 0.12103(18) 0.2937(3) 0.0381(12) Uani 1 1 d .
C15 C -0.0800(9) 0.66969(16) 0.0459(4) 0.0076(8) Uani 1 1 d .
C12 C 0.2670(9) 0.61528(16) -0.0471(3) 0.0075(8) Uani 1 1 d .
H12 H 0.1996 0.6315 -0.1120 0.009 Uiso 1 1 calc R
C19 C -0.6553(9) 0.77159(17) 0.2948(4) 0.0093(8) Uani 1 1 d .
C18 C -0.5432(9) 0.74515(16) 0.0792(4) 0.0078(8) Uani 1 1 d .
H18 H -0.5101 0.7361 0.0049 0.009 Uiso 1 1 calc R
C13 C 0.2518(9) 0.60618(16) 0.1516(4) 0.0096(9) Uani 1 1 d .
C20 C -0.7932(9) 0.79417(17) 0.2080(4) 0.0097(4) Uani 1 1 d .
H20 H -0.9310 0.8201 0.2230 0.012 Uiso 1 1 calc R
C16 C -0.3895(9) 0.72146(16) 0.1599(4) 0.0079(8) Uani 1 1 d .
C4 C 0.5801(9) 0.55631(16) 0.0377(4) 0.0108(9) Uani 1 1 d .
H4 H 0.7254 0.5311 0.0309 0.013 Uiso 1 1 calc R
C17 C -0.4377(9) 0.73210(17) 0.2768(4) 0.0103(9) Uani 1 1 d .
C21 C -0.9051(9) 0.80535(16) 0.0105(4) 0.0088(8) Uani 1 1 d .
H21A H -1.0153 0.7779 -0.0269 0.011 Uiso 1 1 calc R
H21B H -1.0395 0.8314 0.0396 0.011 Uiso 1 1 calc R
C14 C 0.1497(9) 0.62897(16) 0.0514(3) 0.0070(8) Uani 1 1 d .
C1 C 0.8488(10) 0.50060(18) 0.3730(4) 0.0147(9) Uani 1 1 d .
C2 C 0.7975(10) 0.51560(16) 0.2517(4) 0.0106(9) Uani 1 1 d .
C22 C -0.7125(9) 0.83113(16) -0.0709(3) 0.0076(8) Uani 1 1 d .
C28 C -0.7264(10) 0.78846(17) 0.4073(4) 0.0113(9) Uani 1 1 d .
C3 C 0.4816(9) 0.56855(16) 0.1367(3) 0.0080(8) Uani 1 1 d .
C27 C -0.5876(10) 0.87879(19) -0.0473(4) 0.0146(9) Uani 1 1 d .
H27 H -0.6276 0.8956 0.0202 0.018 Uiso 1 1 calc R
C30 C 0.1494(13) 0.2018(2) 0.3687(5) 0.0252(12) Uani 1 1 d .
H30A H 0.2752 0.2055 0.3055 0.038 Uiso 1 1 calc R
H30B H 0.2441 0.2149 0.4345 0.038 Uiso 1 1 calc R
H30C H -0.0234 0.2218 0.3560 0.038 Uiso 1 1 calc R
C6 C 0.5008(9) 0.51133(17) -0.1988(4) 0.0097(4) Uani 1 1 d .
C5 C 0.5854(9) 0.56566(16) -0.1626(3) 0.0084(8) Uani 1 1 d .
H5A H 0.7938 0.5679 -0.1604 0.010 Uiso 1 1 calc R
H5B H 0.5177 0.5911 -0.2175 0.010 Uiso 1 1 calc R
C23 C -0.6580(11) 0.80685(19) -0.1693(4) 0.0160(10) Uani 1 1 d .
H23 H -0.7418 0.7742 -0.1857 0.019 Uiso 1 1 calc R
C31 C -0.1558(11) 0.1420(2) 0.5021(4) 0.0197(11) Uani 1 1 d .
H31A H -0.2257 0.1078 0.5248 0.030 Uiso 1 1 calc R
H31B H -0.3158 0.1645 0.4836 0.030 Uiso 1 1 calc R
H31C H -0.0482 0.1577 0.5622 0.030 Uiso 1 1 calc R
C7 C 0.2956(11) 0.4827(2) -0.1462(4) 0.0190(10) Uani 1 1 d .
H7 H 0.2019 0.4968 -0.0842 0.023 Uiso 1 1 calc R
C9 C 0.3609(12) 0.4126(2) -0.2757(4) 0.0234(11) Uani 1 1 d .
H9 H 0.3105 0.3792 -0.3027 0.028 Uiso 1 1 calc R
C11 C 0.6365(9) 0.49082(16) -0.2882(3) 0.0097(4) Uani 1 1 d .
H11 H 0.7785 0.5104 -0.3244 0.012 Uiso 1 1 calc R
C26 C -0.4048(10) 0.9020(2) -0.1216(5) 0.0223(11) Uani 1 1 d .
H26 H -0.3178 0.9343 -0.1052 0.027 Uiso 1 1 calc R
C25 C -0.3519(12) 0.8772(2) -0.2195(5) 0.0294(14) Uani 1 1 d .
H25 H -0.2258 0.8924 -0.2708 0.035 Uiso 1 1 calc R
C24 C -0.4806(13) 0.8305(2) -0.2434(5) 0.0288(13) Uani 1 1 d .
H24 H -0.4465 0.8144 -0.3121 0.035 Uiso 1 1 calc R
C8 C 0.2247(12) 0.4329(2) -0.1839(4) 0.0224(11) Uani 1 1 d .
H8 H 0.0847 0.4131 -0.1471 0.027 Uiso 1 1 calc R
C10 C 0.5653(14) 0.4406(2) -0.3263(5) 0.0316(14) Uani 1 1 d .
H10 H 0.6610 0.4264 -0.3877 0.038 Uiso 1 1 calc R
C29 C -1.0148(13) 0.8434(2) 0.5121(4) 0.0238(12) Uani 1 1 d .
H29A H -1.1605 0.8702 0.5038 0.036 Uiso 1 1 calc R
H29B H -0.8523 0.8581 0.5508 0.036 Uiso 1 1 calc R
H29C H -1.0910 0.8141 0.5541 0.036 Uiso 1 1 calc R

loop_
_atom_site_aniso_label
_atom_site_aniso_U_11
_atom_site_aniso_U_22
_atom_site_aniso_U_33
_atom_site_aniso_U_23
_atom_site_aniso_U_13
_atom_site_aniso_U_12
S1 0.0198(6) 0.0146(5) 0.0171(6) -0.0059(5) 0.0044(4) -0.0057(5)
F1 0.0404(19) 0.0307(17) 0.0102(14) -0.0028(12) -0.0058(13) 0.0138(15)
O4 0.0100(15) 0.0129(15) 0.0180(17) 0.0010(13) -0.0001(13) 0.0085(13)
F3 0.055(2) 0.0170(15) 0.0225(17) 0.0130(13) -0.0020(15) -0.0053(15)
O5 0.0156(16) 0.0188(17) 0.0078(16) 0.0005(13) -0.0009(12) 0.0114(13)
O3 0.0118(15) 0.0142(15) 0.0114(16) -0.0024(12) 0.0018(12) 0.0055(13)
O6 0.032(2) 0.0124(16) 0.0090(16) -0.0002(13) 0.0080(14) 0.0105(14)
F2 0.0154(15) 0.063(2) 0.0291(18) 0.0136(17) -0.0059(13) 0.0109(16)
O2 0.0133(16) 0.0117(15) 0.0204(18) -0.0003(13) -0.0025(13) 0.0079(13)
O7 0.0277(19) 0.0173(17) 0.0137(17) -0.0004(14) -0.0014(15) 0.0141(15)
N3 0.0101(18) 0.0093(17) 0.0072(17) 0.0039(13) -0.0042(14) 0.0008(14)
N1 0.0042(16) 0.018(2) 0.0096(18) -0.0026(15) 0.0029(14) 0.0026(15)
N4 0.0116(9) 0.0071(8) 0.0104(9) -0.0001(7) 0.0015(7) -0.0001(7)
N2 0.0116(9) 0.0071(8) 0.0104(9) -0.0001(7) 0.0015(7) -0.0001(7)
O1 0.045(3) 0.053(3) 0.0167(19) -0.0121(18) 0.0094(18) -0.029(2)
C15 0.0059(19) 0.0021(16) 0.015(2) -0.0008(16) -0.0032(16) -0.0010(15)
C12 0.0070(19) 0.0055(18) 0.010(2) -0.0005(15) -0.0064(15) -0.0014(15)
C19 0.0072(19) 0.010(2) 0.011(2) 0.0012(16) -0.0010(16) -0.0001(16)
C18 0.0061(18) 0.0077(19) 0.010(2) -0.0043(15) 0.0051(15) -0.0008(15)
C13 0.0028(18) 0.006(2) 0.020(2) 0.0006(17) -0.0016(16) -0.0024(15)
C20 0.0116(9) 0.0071(8) 0.0104(9) -0.0001(7) 0.0015(7) -0.0001(7)
C16 0.0061(19) 0.0048(18) 0.013(2) 0.0021(15) -0.0005(16) -0.0018(15)
C4 0.009(2) 0.0022(18) 0.021(2) -0.0043(16) 0.0050(17) -0.0004(16)
C17 0.010(2) 0.0076(19) 0.013(2) 0.0005(16) 0.0041(17) -0.0062(16)
C21 0.0031(18) 0.008(2) 0.015(2) -0.0045(16) 0.0021(16) 0.0001(15)
C14 0.0081(18) 0.0053(19) 0.0075(18) -0.0028(15) 0.0000(15) -0.0036(15)
C1 0.018(2) 0.012(2) 0.014(2) 0.0063(17) -0.0003(18) 0.0001(18)
C2 0.014(2) 0.0025(17) 0.016(2) 0.0012(16) -0.0024(17) -0.0016(16)
C22 0.009(2) 0.0071(19) 0.0069(19) 0.0050(15) 0.0018(15) 0.0024(15)
C28 0.014(2) 0.0060(19) 0.014(2) 0.0004(16) 0.0018(17) -0.0032(17)
C3 0.009(2) 0.0044(18) 0.011(2) 0.0010(15) -0.0014(16) 0.0016(15)
C27 0.016(2) 0.014(2) 0.014(2) 0.0017(18) -0.0011(18) 0.0017(18)
C30 0.031(3) 0.017(2) 0.028(3) 0.006(2) -0.002(2) -0.012(2)
C6 0.0116(9) 0.0071(8) 0.0104(9) -0.0001(7) 0.0015(7) -0.0001(7)
C5 0.012(2) 0.0059(19) 0.008(2) 0.0031(15) 0.0037(16) -0.0019(16)
C23 0.022(2) 0.013(2) 0.014(2) 0.0024(18) -0.0070(19) 0.0023(19)
C31 0.027(3) 0.024(3) 0.008(2) -0.0055(19) 0.0044(19) -0.009(2)
C7 0.021(2) 0.013(2) 0.022(3) -0.0019(19) 0.007(2) -0.0027(19)
C9 0.038(3) 0.009(2) 0.023(3) -0.0037(19) -0.006(2) -0.002(2)
C11 0.0116(9) 0.0071(8) 0.0104(9) -0.0001(7) 0.0015(7) -0.0001(7)
C26 0.009(2) 0.022(3) 0.037(3) 0.015(2) 0.006(2) -0.0029(19)
C25 0.019(3) 0.041(3) 0.028(3) 0.025(3) 0.009(2) 0.008(2)
C24 0.028(3) 0.043(4) 0.015(3) 0.007(2) 0.010(2) 0.009(3)
C8 0.023(3) 0.020(3) 0.024(3) -0.001(2) 0.002(2) -0.010(2)
C10 0.046(4) 0.024(3) 0.025(3) -0.019(2) 0.013(3) -0.009(3)
C29 0.039(3) 0.020(3) 0.012(2) -0.004(2) 0.008(2) 0.011(2)

loop_
_atom_type_symbol
_atom_type_description
_atom_type_scat_dispersion_real
_atom_type_scat_dispersion_imag
_atom_type_scat_source
C C 0.0033 0.0016 'International Tables Vol C Tables 4.2.6.8 and 6.1.1.4'
S S 0.1246 0.1234 'International Tables Vol C Tables 4.2.6.8 and 6.1.1.4'
O O 0.0106 0.0060 'International Tables Vol C Tables 4.2.6.8 and 6.1.1.4'
N N 0.0061 0.0033 'International Tables Vol C Tables 4.2.6.8 and 6.1.1.4'
F F 0.0171 0.0103 'International Tables Vol C Tables 4.2.6.8 and 6.1.1.4'
H H 0.0000 0.0000 'International Tables Vol C Tables 4.2.6.8 and 6.1.1.4'

loop_
_geom_angle_atom_site_label_1
_geom_angle_atom_site_label_2
_geom_angle_atom_site_label_3
_geom_angle
O1 S1 C31 106.1(2)
O1 S1 C30 105.9(3)
C31 S1 C30 97.9(3)
C28 O6 C29 114.7(4)
C15 N3 C16 125.8(4)
C2 N1 C3 127.2(4)
C20 N4 C18 119.8(4)
C20 N4 C21 122.5(4)
C18 N4 C21 117.7(3)
C12 N2 C4 120.5(4)
C12 N2 C5 120.0(4)
C4 N2 C5 119.5(4)
O4 C15 N3 124.9(4)
O4 C15 C14 120.5(4)
N3 C15 C14 114.6(4)
N2 C12 C14 122.3(4)
C20 C19 C17 120.8(4)
C20 C19 C28 119.0(4)
C17 C19 C28 120.2(4)
N4 C18 C16 121.1(4)
O3 C13 C14 127.0(4)
O3 C13 C3 118.7(4)
C14 C13 C3 114.4(4)
N4 C20 C19 123.4(4)
C18 C16 N3 125.1(4)
C18 C16 C17 122.3(4)
N3 C16 C17 112.6(4)
C3 C4 N2 120.7(4)
O5 C17 C19 126.3(4)
O5 C17 C16 121.1(4)
C19 C17 C16 112.6(4)
C22 C21 N4 111.8(3)
C12 C14 C13 120.3(4)
C12 C14 C15 115.5(4)
C13 C14 C15 124.2(4)
F3 C1 F1 108.9(4)
F3 C1 F2 107.4(4)
F1 C1 F2 107.4(4)
F3 C1 C2 109.5(4)
F1 C1 C2 112.7(4)
F2 C1 C2 110.8(4)
O2 C2 N1 126.5(4)
O2 C2 C1 119.4(4)
N1 C2 C1 114.1(4)
C23 C22 C27 120.0(4)
C23 C22 C21 119.4(4)
C27 C22 C21 120.7(4)
O7 C28 O6 122.9(4)
O7 C28 C19 126.2(4)
O6 C28 C19 110.9(4)
C4 C3 N1 125.8(4)
C4 C3 C13 121.8(4)
N1 C3 C13 112.4(4)
C22 C27 C26 120.5(5)
C11 C6 C7 119.8(4)
C11 C6 C5 117.4(4)
C7 C6 C5 122.8(4)
N2 C5 C6 113.3(3)
C24 C23 C22 119.2(5)
C6 C7 C8 120.2(5)
C10 C9 C8 119.9(5)
C6 C11 C10 120.1(4)
C25 C26 C27 118.9(5)
C26 C25 C24 120.4(5)
C23 C24 C25 121.1(5)
C9 C8 C7 119.7(5)
C9 C10 C11 120.3(5)

loop_
_geom_bond_atom_site_label_1
_geom_bond_atom_site_label_2
_geom_bond_distance
S1 O1 1.497(4)
S1 C31 1.756(5)
S1 C30 1.780(5)
F1 C1 1.324(6)
O4 C15 1.230(5)
F3 C1 1.314(6)
O5 C17 1.236(6)
O3 C13 1.235(5)
O6 C28 1.349(6)
O6 C29 1.436(6)
F2 C1 1.332(6)
O2 C2 1.197(5)
O7 C28 1.202(5)
N3 C15 1.332(6)
N3 C16 1.387(6)
N1 C2 1.348(6)
N1 C3 1.402(6)
N4 C20 1.332(6)
N4 C18 1.369(5)
N4 C21 1.502(6)
N2 C12 1.338(6)
N2 C4 1.381(6)
N2 C5 1.464(5)
C15 C14 1.512(6)
C12 C14 1.372(6)
C19 C20 1.375(6)
C19 C17 1.464(6)
C19 C28 1.479(6)
C18 C16 1.369(6)
C13 C14 1.440(6)
C13 C3 1.468(6)
C16 C17 1.471(6)
C4 C3 1.334(6)
C21 C22 1.504(6)
C1 C2 1.550(6)
C22 C23 1.378(6)
C22 C27 1.390(6)
C27 C26 1.389(7)
C6 C11 1.372(6)
C6 C7 1.378(6)
C6 C5 1.518(6)
C23 C24 1.377(8)
C7 C8 1.400(7)
C9 C10 1.356(8)
C9 C8 1.395(8)
C11 C10 1.412(7)
C26 C25 1.377(9)
C25 C24 1.377(9)

loop_
_geom_torsion_atom_site_label_1
_geom_torsion_atom_site_label_2
_geom_torsion_atom_site_label_3
_geom_torsion_atom_site_label_4
_geom_torsion
C16 N3 C15 O4 -1.1(7)
C16 N3 C15 C14 179.2(4)
C4 N2 C12 C14 -1.2(6)
C5 N2 C12 C14 178.3(4)
C20 N4 C18 C16 -0.6(6)
C21 N4 C18 C16 -179.3(4)
C18 N4 C20 C19 -1.1(6)
C21 N4 C20 C19 177.5(4)
C17 C19 C20 N4 1.0(7)
C28 C19 C20 N4 179.9(4)
N4 C18 C16 N3 -179.5(4)
N4 C18 C16 C17 2.5(6)
C15 N3 C16 C18 6.7(7)
C15 N3 C16 C17 -175.1(4)
C12 N2 C4 C3 -0.5(6)
C5 N2 C4 C3 -180.0(4)
C20 C19 C17 O5 179.2(4)
C28 C19 C17 O5 0.2(7)
C20 C19 C17 C16 0.7(6)
C28 C19 C17 C16 -178.2(4)
C18 C16 C17 O5 179.1(4)
N3 C16 C17 O5 0.8(6)
C18 C16 C17 C19 -2.4(6)
N3 C16 C17 C19 179.4(4)
C20 N4 C21 C22 123.5(4)
C18 N4 C21 C22 -57.8(5)
N2 C12 C14 C13 1.6(6)
N2 C12 C14 C15 179.7(4)
O3 C13 C14 C12 -180.0(4)
C3 C13 C14 C12 -0.3(5)
O3 C13 C14 C15 2.1(7)
C3 C13 C14 C15 -178.3(4)
O4 C15 C14 C12 3.5(6)
N3 C15 C14 C12 -176.7(4)
O4 C15 C14 C13 -178.4(4)
N3 C15 C14 C13 1.3(6)
C3 N1 C2 O2 -1.7(7)
C3 N1 C2 C1 -179.5(4)
F3 C1 C2 O2 -74.7(5)
F1 C1 C2 O2 163.9(4)
F2 C1 C2 O2 43.6(6)
F3 C1 C2 N1 103.3(5)
F1 C1 C2 N1 -18.1(6)
F2 C1 C2 N1 -138.4(4)
N4 C21 C22 C23 104.4(5)
N4 C21 C22 C27 -75.0(5)
C29 O6 C28 O7 -1.0(7)
C29 O6 C28 C19 178.6(4)
C20 C19 C28 O7 179.7(5)
C17 C19 C28 O7 -1.3(7)
C20 C19 C28 O6 0.1(6)
C17 C19 C28 O6 179.0(4)
N2 C4 C3 N1 -177.8(4)
N2 C4 C3 C13 1.7(6)
C2 N1 C3 C4 3.6(7)
C2 N1 C3 C13 -176.0(4)
O3 C13 C3 C4 178.4(4)
C14 C13 C3 C4 -1.3(6)
O3 C13 C3 N1 -2.0(5)
C14 C13 C3 N1 178.3(4)
C23 C22 C27 C26 -0.8(7)
C21 C22 C27 C26 178.5(4)
C12 N2 C5 C6 -108.6(4)
C4 N2 C5 C6 70.8(5)
C11 C6 C5 N2 -168.3(4)
C7 C6 C5 N2 12.1(6)
C27 C22 C23 C24 -0.4(7)
C21 C22 C23 C24 -179.7(5)
C11 C6 C7 C8 -0.2(7)
C5 C6 C7 C8 179.5(5)
C7 C6 C11 C10 0.2(7)
C5 C6 C11 C10 -179.5(5)
C22 C27 C26 C25 0.7(7)
C27 C26 C25 C24 0.7(8)
C22 C23 C24 C25 1.7(8)
C26 C25 C24 C23 -1.9(8)
C10 C9 C8 C7 1.5(8)
C6 C7 C8 C9 -0.7(8)
C8 C9 C10 C11 -1.5(9)
C6 C11 C10 C9 0.6(8)

loop_
_cod_related_entry_id
_cod_related_entry_database
_cod_related_entry_code
1 ChemSpider 30660265
